data_2215301
loop_
_publ_author_name
'Xiu-Mei Tian'
'Gang Liu'
'Yue Feng'
'Ji-De Wang'

_publ_section_title <i>N</i>-[2-(4-Hydroxybenzylideneamino)ethyl]-<i>N</i>-[2-(4-oxidobenzylideneamino)ethyl]ammonium
_journal_coeditor_code XU2286
_journal_issue 9
_journal_name_full 'Acta Crystallographica Section E'
_journal_page_first o3701
_journal_page_last o3701
_journal_paper_doi 10.1107/S1600536807037397
_journal_volume 63
_journal_year 2007
_chemical_formula_iupac 'C18 H21 N3 O2'
_chemical_formula_moiety 'C18 H21 N3 O2'
_chemical_formula_sum 'C18 H21 N3 O2'
_chemical_formula_weight 311.38
_chemical_melting_point 453
_chemical_name_common
;
N-(4-hydroxybenzylidene)-N'-(2-(4-hydroxybenzylideneamino)ethyl)ethane-
1,2-diamine
;
_chemical_name_systematic
;
N-[2-(4-hydroxybenzylideneamino)ethyl]-N-[2-(4-
oxidobenzylideneamino)ethyl]ammonium
;
_space_group_IT_number 61
_symmetry_cell_setting orthorhombic
_symmetry_space_group_name_Hall '-P 2ac 2ab'
_symmetry_space_group_name_H-M 'P b c a'
_cell_angle_alpha 90.00
_cell_angle_beta 90.00
_cell_angle_gamma 90.00
_cell_formula_units_Z 8
_cell_length_a 11.638(2)
_cell_length_b 15.667(3)
_cell_length_c 17.016(3)
_cell_measurement_reflns_used 23448
_cell_measurement_temperature 153(2)
_cell_measurement_theta_max 27.5
_cell_measurement_theta_min 3.2
_cell_volume 3102.6(10)
_computing_cell_refinement RAPID-AUTO
_computing_data_collection 'RAPID-AUTO (Rigaku, 2004)'
_computing_data_reduction 'CrystalStructure (Rigaku/MSC, 2004)'
_computing_molecular_graphics 'ORTEP-3 (Farrugia, 1997)'
_computing_publication_material 'WinGX (Farrugia, 1999)'
_computing_structure_refinement 'SHELXL97 (Sheldrick, 1997)'
_computing_structure_solution 'SHELXS97 (Sheldrick, 1997)'
_diffrn_ambient_temperature 153(2)
_diffrn_measured_fraction_theta_full 1.00
_diffrn_measured_fraction_theta_max 1.00
_diffrn_measurement_device_type 'Rigaku R-AXIS SPIDER'
_diffrn_measurement_method \w
_diffrn_radiation_monochromator graphite
_diffrn_radiation_source 'Rotating Anode'
_diffrn_radiation_type MoK\a
_diffrn_radiation_wavelength 0.71073
_diffrn_reflns_av_R_equivalents 0.023
_diffrn_reflns_av_sigmaI/netI 0.017
_diffrn_reflns_limit_h_max 15
_diffrn_reflns_limit_h_min -15
_diffrn_reflns_limit_k_max 20
_diffrn_reflns_limit_k_min -19
_diffrn_reflns_limit_l_max 22
_diffrn_reflns_limit_l_min -20
_diffrn_reflns_number 28871
_diffrn_reflns_theta_full 27.5
_diffrn_reflns_theta_max 27.5
_diffrn_reflns_theta_min 3.2
_diffrn_standards_interval_count 0
_diffrn_standards_interval_time 0
_diffrn_standards_number 0
_exptl_absorpt_coefficient_mu 0.089
_exptl_absorpt_correction_type none
_exptl_crystal_colour yellow
_exptl_crystal_density_diffrn 1.333
_exptl_crystal_density_method 'not measured'
_exptl_crystal_description block
_exptl_crystal_F_000 1328
_exptl_crystal_size_max 0.49
_exptl_crystal_size_mid 0.47
_exptl_crystal_size_min 0.38
_refine_diff_density_max 0.32
_refine_diff_density_min -0.24
_refine_ls_extinction_coef 0.0026(6)
_refine_ls_extinction_expression Fc^*^=kFc[1+0.001xFc^2^\l^3^/sin(2\q)]^-1/4^
_refine_ls_extinction_method SHELXL97
_refine_ls_goodness_of_fit_ref 1.062
_refine_ls_hydrogen_treatment constr
_refine_ls_matrix_type full
_refine_ls_number_parameters 209
_refine_ls_number_reflns 3560
_refine_ls_number_restraints 0
_refine_ls_restrained_S_all 1.062
_refine_ls_R_factor_all 0.041
_refine_ls_R_factor_gt 0.036
_refine_ls_shift/su_max 0.001
_refine_ls_shift/su_mean 0.000
_refine_ls_structure_factor_coef Fsqd
_refine_ls_weighting_details 'calc w=1/[\s^2^(Fo^2^)+(0.097P)^2^+1.4677P] where P=(Fo^2^+2Fc^2^)/3'
_refine_ls_weighting_scheme calc
_refine_ls_wR_factor_gt 0.108
_refine_ls_wR_factor_ref 0.112
_reflns_number_gt 3084
_reflns_number_total 3560
_reflns_threshold_expression I>2\s(I)
_cod_data_source_file xu2286.cif
_cod_data_source_block I
_cod_original_cell_volume 3102.5(11)
_cod_database_code 2215301
_cod_database_fobs_code 2215301

loop_
_symmetry_equiv_pos_as_xyz
'x, y, z'
'-x+1/2, -y, z+1/2'
'-x, y+1/2, -z+1/2'
'x+1/2, -y+1/2, -z'
'-x, -y, -z'
'x-1/2, y, -z-1/2'
'x, -y-1/2, z-1/2'
'-x-1/2, y-1/2, z'

loop_
_atom_site_type_symbol
_atom_site_label
_atom_site_fract_x
_atom_site_fract_y
_atom_site_fract_z
_atom_site_U_iso_or_equiv
_atom_site_adp_type
_atom_site_calc_flag
_atom_site_refinement_flags
_atom_site_occupancy
O O1 0.31037(6) 0.14542(5) 0.55715(4) 0.02288(18) Uani d . 1
H H1A 0.3662 0.1396 0.5148 0.034 Uiso d R 1
O O2 0.94930(6) 0.35847(5) 0.55366(4) 0.02240(18) Uani d . 1
N N1 0.47454(7) 0.12911(5) 0.91717(5) 0.02032(19) Uani d . 1
N N2 0.62800(6) 0.25607(5) 0.98495(5) 0.01873(19) Uani d . 1
H H2A 0.6778 0.2263 0.9534 0.028 Uiso d R 1
H H2C 0.5780 0.2862 0.9560 0.028 Uiso d R 1
N N3 0.79044(7) 0.37646(5) 0.91501(5) 0.02038(19) Uani d . 1
C C1 0.35115(9) 0.14906(6) 0.76874(6) 0.0209(2) Uani d . 1
H H1B 0.3124 0.1697 0.8140 0.025 Uiso calc R 1
C C2 0.30268(9) 0.16082(6) 0.69552(6) 0.0210(2) Uani d . 1
H H2B 0.2309 0.1893 0.6910 0.025 Uiso calc R 1
C C3 0.35837(8) 0.13108(6) 0.62770(5) 0.0180(2) Uani d . 1
C C4 0.46222(8) 0.08697(6) 0.63589(5) 0.0191(2) Uani d . 1
H H4A 0.4998 0.0646 0.5908 0.023 Uiso calc R 1
C C5 0.51049(9) 0.07584(6) 0.70980(6) 0.0193(2) Uani d . 1
H H5A 0.5815 0.0464 0.7146 0.023 Uiso calc R 1
C C6 0.45656(8) 0.10712(6) 0.77718(5) 0.0182(2) Uani d . 1
C C7 0.51216(8) 0.09588(6) 0.85382(6) 0.0188(2) Uani d . 1
H H7A 0.5798 0.0620 0.8564 0.023 Uiso calc R 1
C C8 0.53900(9) 0.11116(6) 0.98880(5) 0.0198(2) Uani d . 1
H H8A 0.6124 0.0829 0.9751 0.024 Uiso calc R 1
H H8B 0.4943 0.0717 1.0224 0.024 Uiso calc R 1
C C9 0.56376(8) 0.19273(6) 1.03400(5) 0.0183(2) Uani d . 1
H H9A 0.4903 0.2184 1.0515 0.022 Uiso calc R 1
H H9B 0.6095 0.1789 1.0814 0.022 Uiso calc R 1
C C10 0.69938(8) 0.31620(6) 1.03268(5) 0.0187(2) Uani d . 1
H H10A 0.7717 0.2876 1.0482 0.022 Uiso calc R 1
H H10B 0.6573 0.3316 1.0812 0.022 Uiso calc R 1
C C11 0.72732(9) 0.39669(6) 0.98682(5) 0.0203(2) Uani d . 1
H H11A 0.6551 0.4267 0.9731 0.024 Uiso calc R 1
H H11B 0.7740 0.4353 1.0199 0.024 Uiso calc R 1
C C12 0.75025(8) 0.40705(6) 0.85139(6) 0.0188(2) Uani d . 1
H H12A 0.6815 0.4396 0.8539 0.023 Uiso calc R 1
C C13 0.80451(8) 0.39474(6) 0.77449(5) 0.0178(2) Uani d . 1
C C14 0.74795(8) 0.42303(6) 0.70696(5) 0.0192(2) Uani d . 1
H H14A 0.6753 0.4503 0.7117 0.023 Uiso calc R 1
C C15 0.79631(9) 0.41193(6) 0.63302(5) 0.0190(2) Uani d . 1
H H15A 0.7567 0.4322 0.5879 0.023 Uiso calc R 1
C C16 0.90284(9) 0.37112(6) 0.62407(5) 0.0176(2) Uani d . 1
C C17 0.96003(8) 0.34366(6) 0.69268(6) 0.0203(2) Uani d . 1
H H17A 1.0329 0.3167 0.6884 0.024 Uiso calc R 1
C C18 0.91180(9) 0.35543(6) 0.76583(6) 0.0200(2) Uani d . 1
H H18A 0.9521 0.3365 0.8112 0.024 Uiso calc R 1

loop_
_atom_site_aniso_label
_atom_site_aniso_U_11
_atom_site_aniso_U_22
_atom_site_aniso_U_33
_atom_site_aniso_U_12
_atom_site_aniso_U_13
_atom_site_aniso_U_23
O1 0.0195(4) 0.0323(4) 0.0168(3) 0.0039(3) -0.0027(3) 0.0013(3)
O2 0.0206(4) 0.0307(4) 0.0159(3) 0.0027(3) 0.0029(3) -0.0011(3)
N1 0.0177(4) 0.0252(4) 0.0180(4) -0.0004(3) -0.0020(3) 0.0003(3)
N2 0.0175(4) 0.0252(4) 0.0136(4) -0.0030(3) -0.0001(3) -0.0005(3)
N3 0.0179(4) 0.0251(4) 0.0182(4) -0.0013(3) 0.0031(3) -0.0019(3)
C1 0.0186(5) 0.0251(5) 0.0188(5) 0.0013(4) 0.0020(3) -0.0028(4)
C2 0.0164(5) 0.0244(5) 0.0221(5) 0.0033(4) -0.0006(3) -0.0014(4)
C3 0.0171(5) 0.0189(4) 0.0179(4) -0.0029(3) -0.0012(3) 0.0010(3)
C4 0.0184(5) 0.0215(5) 0.0173(4) 0.0004(4) 0.0019(3) -0.0007(3)
C5 0.0167(5) 0.0203(4) 0.0210(5) 0.0022(4) 0.0006(3) 0.0005(3)
C6 0.0179(5) 0.0190(4) 0.0178(4) -0.0018(3) -0.0007(3) 0.0006(3)
C7 0.0168(5) 0.0198(4) 0.0199(5) -0.0005(3) -0.0006(3) 0.0012(3)
C8 0.0185(5) 0.0222(5) 0.0187(4) 0.0003(4) -0.0017(3) 0.0014(4)
C9 0.0172(5) 0.0238(5) 0.0139(4) -0.0006(4) 0.0008(3) 0.0016(3)
C10 0.0165(5) 0.0255(5) 0.0140(4) -0.0014(4) -0.0006(3) -0.0028(3)
C11 0.0190(5) 0.0232(5) 0.0188(5) -0.0004(4) 0.0030(3) -0.0034(4)
C12 0.0167(5) 0.0189(4) 0.0208(5) -0.0011(3) 0.0022(3) -0.0019(3)
C13 0.0176(5) 0.0180(4) 0.0178(5) -0.0018(3) 0.0017(3) -0.0006(3)
C14 0.0161(5) 0.0197(4) 0.0219(5) 0.0013(3) -0.0004(4) -0.0006(4)
C15 0.0188(5) 0.0210(4) 0.0171(4) -0.0002(4) -0.0030(3) 0.0010(3)
C16 0.0182(5) 0.0183(4) 0.0164(4) -0.0032(3) 0.0011(3) -0.0009(3)
C17 0.0155(5) 0.0242(5) 0.0211(5) 0.0028(4) 0.0005(3) 0.0007(4)
C18 0.0183(5) 0.0242(5) 0.0175(4) 0.0008(4) -0.0011(3) 0.0019(3)

loop_
_atom_type_symbol
_atom_type_description
_atom_type_scat_dispersion_real
_atom_type_scat_dispersion_imag
_atom_type_scat_source
C C 0.0033 0.0016 'International Tables Vol C Tables 4.2.6.8 and 6.1.1.4'
H H 0.0000 0.0000 'International Tables Vol C Tables 4.2.6.8 and 6.1.1.4'
N N 0.0061 0.0033 'International Tables Vol C Tables 4.2.6.8 and 6.1.1.4'
O O 0.0106 0.0060 'International Tables Vol C Tables 4.2.6.8 and 6.1.1.4'

loop_
_geom_angle_atom_site_label_1
_geom_angle_atom_site_label_2
_geom_angle_atom_site_label_3
_geom_angle
C3 O1 H1A 111.6
C7 N1 C8 116.82(9)
C10 N2 C9 113.08(7)
C10 N2 H2A 106.7
C9 N2 H2A 107.8
C10 N2 H2C 109.1
C9 N2 H2C 109.3
H2A N2 H2C 110.8
C12 N3 C11 116.42(9)
C2 C1 C6 120.91(9)
C2 C1 H1B 119.5
C6 C1 H1B 119.5
C1 C2 C3 120.63(9)
C1 C2 H2B 119.7
C3 C2 H2B 119.7
O1 C3 C4 122.06(9)
O1 C3 C2 119.18(9)
C4 C3 C2 118.75(9)
C5 C4 C3 120.11(9)
C5 C4 H4A 119.9
C3 C4 H4A 119.9
C4 C5 C6 121.20(9)
C4 C5 H5A 119.4
C6 C5 H5A 119.4
C5 C6 C1 118.35(9)
C5 C6 C7 119.34(9)
C1 C6 C7 122.31(9)
N1 C7 C6 123.47(9)
N1 C7 H7A 118.3
C6 C7 H7A 118.3
N1 C8 C9 111.00(8)
N1 C8 H8A 109.4
C9 C8 H8A 109.4
N1 C8 H8B 109.4
C9 C8 H8B 109.4
H8A C8 H8B 108.0
N2 C9 C8 111.72(7)
N2 C9 H9A 109.3
C8 C9 H9A 109.3
N2 C9 H9B 109.3
C8 C9 H9B 109.3
H9A C9 H9B 107.9
N2 C10 C11 111.28(7)
N2 C10 H10A 109.4
C11 C10 H10A 109.4
N2 C10 H10B 109.4
C11 C10 H10B 109.4
H10A C10 H10B 108.0
N3 C11 C10 110.95(8)
N3 C11 H11A 109.4
C10 C11 H11A 109.4
N3 C11 H11B 109.4
C10 C11 H11B 109.4
H11A C11 H11B 108.0
N3 C12 C13 123.46(9)
N3 C12 H12A 118.3
C13 C12 H12A 118.3
C14 C13 C18 118.25(8)
C14 C13 C12 119.33(9)
C18 C13 C12 122.42(9)
C15 C14 C13 120.97(9)
C15 C14 H14A 119.5
C13 C14 H14A 119.5
C14 C15 C16 120.88(9)
C14 C15 H15A 119.6
C16 C15 H15A 119.6
O2 C16 C15 121.68(8)
O2 C16 C17 120.56(9)
C15 C16 C17 117.76(8)
C18 C17 C16 120.96(9)
C18 C17 H17A 119.5
C16 C17 H17A 119.5
C17 C18 C13 121.15(9)
C17 C18 H18A 119.4
C13 C18 H18A 119.4

loop_
_geom_bond_atom_site_label_1
_geom_bond_atom_site_label_2
_geom_bond_distance
_geom_bond_publ_flag
O1 C3 1.3430(11) y
O1 H1A 0.9745 ?
O2 C16 1.3293(11) y
N1 C7 1.2747(13) y
N1 C8 1.4586(12) ?
N2 C10 1.4957(12) ?
N2 C9 1.4968(12) ?
N2 H2A 0.9170 ?
N2 H2C 0.8972 ?
N3 C12 1.2730(13) y
N3 C11 1.4605(12) ?
C1 C2 1.3801(14) ?
C1 C6 1.3990(14) ?
C1 H1B 0.9500 ?
C2 C3 1.4031(13) ?
C2 H2B 0.9500 ?
C3 C4 1.3992(14) ?
C4 C5 1.3883(13) ?
C4 H4A 0.9500 ?
C5 C6 1.3959(13) ?
C5 H5A 0.9500 ?
C6 C7 1.4666(13) ?
C7 H7A 0.9500 ?
C8 C9 1.5192(13) ?
C8 H8A 0.9900 ?
C8 H8B 0.9900 ?
C9 H9A 0.9900 ?
C9 H9B 0.9900 ?
C10 C11 1.5183(14) ?
C10 H10A 0.9900 ?
C10 H10B 0.9900 ?
C11 H11A 0.9900 ?
C11 H11B 0.9900 ?
C12 C13 1.4656(13) ?
C12 H12A 0.9500 ?
C13 C14 1.3965(13) ?
C13 C18 1.4000(14) ?
C14 C15 1.3892(13) ?
C14 H14A 0.9500 ?
C15 C16 1.4032(14) ?
C15 H15A 0.9500 ?
C16 C17 1.4111(13) ?
C17 C18 1.3778(13) ?
C17 H17A 0.9500 ?
C18 H18A 0.9500 ?

loop_
_geom_hbond_atom_site_label_D
_geom_hbond_atom_site_label_H
_geom_hbond_atom_site_label_A
_geom_hbond_site_symmetry_A
_geom_hbond_distance_DH
_geom_hbond_distance_HA
_geom_hbond_distance_DA
_geom_hbond_angle_DHA
O1 H1A O2 4_456 0.97 1.51 2.4846(11) 173
N2 H2A O1 6_657 0.92 2.00 2.8325(12) 149
N2 H2C O2 6_557 0.90 1.88 2.7075(12) 152

loop_
_geom_torsion_atom_site_label_1
_geom_torsion_atom_site_label_2
_geom_torsion_atom_site_label_3
_geom_torsion_atom_site_label_4
_geom_torsion
C6 C1 C2 C3 -0.18(16)
C1 C2 C3 O1 -178.33(9)
C1 C2 C3 C4 1.95(15)
O1 C3 C4 C5 178.05(9)
C2 C3 C4 C5 -2.24(14)
C3 C4 C5 C6 0.78(15)
C4 C5 C6 C1 0.99(14)
C4 C5 C6 C7 -178.39(9)
C2 C1 C6 C5 -1.29(15)
C2 C1 C6 C7 178.07(9)
C8 N1 C7 C6 179.39(8)
C5 C6 C7 N1 173.30(9)
C1 C6 C7 N1 -6.06(15)
C7 N1 C8 C9 130.85(9)
C10 N2 C9 C8 -153.53(8)
N1 C8 C9 N2 -57.22(10)
C9 N2 C10 C11 -159.33(8)
C12 N3 C11 C10 127.76(9)
N2 C10 C11 N3 -59.52(10)
C11 N3 C12 C13 178.42(8)
N3 C12 C13 C14 173.33(9)
N3 C12 C13 C18 -6.70(15)
C18 C13 C14 C15 0.49(14)
C12 C13 C14 C15 -179.54(9)
C13 C14 C15 C16 0.70(15)
C14 C15 C16 O2 178.66(9)
C14 C15 C16 C17 -1.43(14)
O2 C16 C17 C18 -179.09(9)
C15 C16 C17 C18 1.00(14)
C16 C17 C18 C13 0.18(15)
C14 C13 C18 C17 -0.93(14)
C12 C13 C18 C17 179.10(9)

loop_
_cod_related_entry_id
_cod_related_entry_database
_cod_related_entry_code
1 ChemSpider 30655322
